data_7246295
loop_
_publ_author_name
'Taylor, Dominic'
'Malcomson, Thomas'
'Zhakeyev, Adilet'
'Rosair, Georgina M.'
'Paterson, Martin J.'
'Marques-Hueso, Jose'
'Dalgarno, Scott J.'
'Vilela, Filipe'

_publ_section_title
;
 Regioselective electrophilic aromatic borylation as a method for
 synthesising sterically hindered benzothiadiazole fluorophores
;
_journal_issue 9
_journal_name_full 'RSC Advances'
_journal_page_first 5826
_journal_page_last 5832
_journal_paper_doi 10.1039/D2RA08319A
_journal_volume 13
_journal_year 2023
_chemical_formula_moiety 'C24 H16 N2 S'
_chemical_formula_sum 'C24 H16 N2 S'
_chemical_formula_weight 364.45
_space_group_crystal_system monoclinic
_space_group_IT_number 14
_space_group_name_Hall '-P 2yn'
_space_group_name_H-M_alt 'P 1 21/n 1'
_atom_sites_solution_hydrogens geom
_atom_sites_solution_primary dual
_audit_creation_date 2022-01-18
_audit_creation_method
;
Olex2 1.3
(compiled 2020.11.12 svn.r5f609507 for OlexSys, GUI svn.r6408)
;
_audit_update_record
;
2022-09-21 deposited with the CCDC.	2023-02-01 downloaded from the CCDC.
;
_cell_angle_alpha 90
_cell_angle_beta 107.199(3)
_cell_angle_gamma 90
_cell_formula_units_Z 4
_cell_length_a 10.4393(6)
_cell_length_b 10.3703(5)
_cell_length_c 17.1418(12)
_cell_measurement_reflns_used 9937
_cell_measurement_temperature 100.0
_cell_measurement_theta_max 72.19
_cell_measurement_theta_min 5.40
_cell_volume 1772.77(18)
_computing_cell_refinement 'SAINT V8.40B (?, 2016)'
_computing_data_collection 'Apex 4'
_computing_data_reduction 'SAINT V8.40B (?, 2016)'
_computing_molecular_graphics 'Olex2 1.3 (Dolomanov et al., 2009)'
_computing_publication_material 'Olex2 1.3 (Dolomanov et al., 2009)'
_computing_structure_refinement 'SHELXL 2014/7 (Sheldrick, 2015)'
_computing_structure_solution 'SHELXT  (Sheldrick, 2015)'
_diffrn_ambient_temperature 100.0
_diffrn_measured_fraction_theta_full 0.994
_diffrn_measured_fraction_theta_max 0.994
_diffrn_measurement_device_type 'Bruker D8 Venture'
_diffrn_measurement_method '\f and \w scans'
_diffrn_radiation_type CuK\a
_diffrn_radiation_wavelength 1.54178
_diffrn_reflns_av_R_equivalents 0.0329
_diffrn_reflns_av_unetI/netI 0.0235
_diffrn_reflns_Laue_measured_fraction_full 0.994
_diffrn_reflns_Laue_measured_fraction_max 0.994
_diffrn_reflns_limit_h_max 12
_diffrn_reflns_limit_h_min -12
_diffrn_reflns_limit_k_max 12
_diffrn_reflns_limit_k_min -12
_diffrn_reflns_limit_l_max 20
_diffrn_reflns_limit_l_min -21
_diffrn_reflns_number 22077
_diffrn_reflns_point_group_measured_fraction_full 0.994
_diffrn_reflns_point_group_measured_fraction_max 0.994
_diffrn_reflns_theta_full 67.679
_diffrn_reflns_theta_max 72.151
_diffrn_reflns_theta_min 5.403
_diffrn_source_current 1.1
_diffrn_source_power 0.055
_diffrn_source_voltage 50.0
_diffrn_standards_number 0
_exptl_absorpt_coefficient_mu 1.689
_exptl_absorpt_correction_T_max 0.7536
_exptl_absorpt_correction_T_min 0.6505
_exptl_absorpt_correction_type multi-scan
_exptl_absorpt_process_details
;
SADABS-2016/2 (Bruker,2016) was used for absorption correction.
wR2(int) was 0.0701 before and 0.0470 after correction.
The Ratio of minimum to maximum transmission is 0.8632.
The \l/2 correction factor is Not present.
;
_exptl_crystal_colour yellow
_exptl_crystal_colour_primary yellow
_exptl_crystal_density_diffrn 1.366
_exptl_crystal_description block
_exptl_crystal_F_000 760
_exptl_crystal_recrystallization_method 'Re-crystallisation from solvent: CHCl3'
_exptl_crystal_size_max 0.26
_exptl_crystal_size_mid 0.2
_exptl_crystal_size_min 0.18
_refine_diff_density_max 1.004
_refine_diff_density_min -0.364
_refine_diff_density_rms 0.048
_refine_ls_extinction_method none
_refine_ls_goodness_of_fit_ref 1.042
_refine_ls_hydrogen_treatment constr
_refine_ls_matrix_type full
_refine_ls_number_parameters 244
_refine_ls_number_reflns 3468
_refine_ls_number_restraints 0
_refine_ls_restrained_S_all 1.042
_refine_ls_R_factor_all 0.0360
_refine_ls_R_factor_gt 0.0351
_refine_ls_shift/su_max 0.000
_refine_ls_shift/su_mean 0.000
_refine_ls_structure_factor_coef Fsqd
_refine_ls_weighting_details 'w=1/[\s^2^(Fo^2^)+(0.0367P)^2^+1.3907P] where P=(Fo^2^+2Fc^2^)/3'
_refine_ls_weighting_scheme calc
_refine_ls_wR_factor_gt 0.0878
_refine_ls_wR_factor_ref 0.0883
_reflns_Friedel_coverage 0.000
_reflns_number_gt 3345
_reflns_number_total 3468
_reflns_threshold_expression 'I > 2\s(I)'
_cod_data_source_file d2ra08319a2.cif
_cod_data_source_block cu_8v00698_0m_a
_cod_database_code 7246295
_shelx_shelxl_version_number 2014/7
_shelx_space_group_comment
;
The symmetry employed for this shelxl refinement is uniquely defined
by the following loop, which should always be used as a source of
symmetry information in preference to the above space-group names.
They are only intended as comments.
;
_shelx_estimated_absorpt_t_max 0.751
_shelx_estimated_absorpt_t_min 0.668
_olex2_refinement_description
;
1. Fixed Uiso
 At 1.2 times of:
  All C(H) groups
2.a Aromatic/amide H refined with riding coordinates:
 C3(H3), C4(H4), C8(H8), C9(H9), C10(H10), C11(H11), C12(H12), C15(H15),
 C16(H16), C17(H17), C18(H18), C20(H20), C21(H21), C22(H22), C23(H23), C24(H24)
;
_olex2_submission_special_instructions 'No special instructions were received'

loop_
_space_group_symop_operation_xyz
'x, y, z'
'-x+1/2, y+1/2, -z+1/2'
'-x, -y, -z'
'x-1/2, -y-1/2, z-1/2'

loop_
_atom_site_label
_atom_site_type_symbol
_atom_site_fract_x
_atom_site_fract_y
_atom_site_fract_z
_atom_site_U_iso_or_equiv
_atom_site_adp_type
_atom_site_occupancy
_atom_site_site_symmetry_order
_atom_site_calc_flag
_atom_site_refinement_flags_posn
_atom_site_refinement_flags_adp
_atom_site_refinement_flags_occupancy
_atom_site_disorder_assembly
_atom_site_disorder_group
S1 S 0.63133(3) 0.34349(3) 0.58338(2) 0.01604(11) Uani 1 1 d . . . . .
N1 N 0.66333(11) 0.49301(11) 0.60728(7) 0.0158(2) Uani 1 1 d . . . . .
N2 N 0.47401(12) 0.33464(11) 0.57734(7) 0.0156(2) Uani 1 1 d . . . . .
C1 C 0.54732(13) 0.54491(13) 0.61193(8) 0.0135(3) Uani 1 1 d . . . . .
C2 C 0.52749(14) 0.67689(13) 0.62941(8) 0.0147(3) Uani 1 1 d . . . . .
C3 C 0.40118(14) 0.70922(13) 0.63206(8) 0.0165(3) Uani 1 1 d . . . . .
H3 H 0.3844 0.7959 0.6441 0.020 Uiso 1 1 calc R U . . .
C4 C 0.29466(14) 0.61854(14) 0.61762(8) 0.0163(3) Uani 1 1 d . . . . .
H4 H 0.2105 0.6468 0.6219 0.020 Uiso 1 1 calc R U . . .
C5 C 0.30764(13) 0.49190(13) 0.59771(8) 0.0148(3) Uani 1 1 d . . . . .
C6 C 0.43781(13) 0.45393(13) 0.59464(8) 0.0137(3) Uani 1 1 d . . . . .
C7 C 0.63609(14) 0.77403(13) 0.64158(8) 0.0159(3) Uani 1 1 d . . . . .
C8 C 0.76209(15) 0.75343(14) 0.69739(9) 0.0195(3) Uani 1 1 d . . . . .
H8 H 0.7802 0.6749 0.7272 0.023 Uiso 1 1 calc R U . . .
C9 C 0.86112(16) 0.84691(16) 0.70969(9) 0.0236(3) Uani 1 1 d . . . . .
H9 H 0.9462 0.8323 0.7483 0.028 Uiso 1 1 calc R U . . .
C10 C 0.83690(16) 0.96165(15) 0.66610(10) 0.0252(3) Uani 1 1 d . . . . .
H10 H 0.9045 1.0259 0.6753 0.030 Uiso 1 1 calc R U . . .
C11 C 0.71278(17) 0.98160(15) 0.60894(11) 0.0285(4) Uani 1 1 d . . . . .
H11 H 0.6963 1.0589 0.5779 0.034 Uiso 1 1 calc R U . . .
C12 C 0.61282(16) 0.88899(15) 0.59705(10) 0.0237(3) Uani 1 1 d . . . . .
H12 H 0.5279 0.9039 0.5583 0.028 Uiso 1 1 calc R U . . .
C13 C 0.19264(13) 0.40003(13) 0.57830(8) 0.0153(3) Uani 1 1 d . . . . .
C14 C 0.11392(14) 0.38101(13) 0.63153(9) 0.0160(3) Uani 1 1 d . . . . .
C15 C 0.00248(14) 0.29929(14) 0.60713(9) 0.0189(3) Uani 1 1 d . . . . .
H15 H -0.0511 0.2863 0.6426 0.023 Uiso 1 1 calc R U . . .
C16 C -0.03134(14) 0.23690(15) 0.53231(9) 0.0209(3) Uani 1 1 d . . . . .
H16 H -0.1072 0.1816 0.5168 0.025 Uiso 1 1 calc R U . . .
C17 C 0.04669(14) 0.25589(15) 0.48002(9) 0.0206(3) Uani 1 1 d . . . . .
H17 H 0.0242 0.2135 0.4286 0.025 Uiso 1 1 calc R U . . .
C18 C 0.15719(14) 0.33667(14) 0.50294(9) 0.0182(3) Uani 1 1 d . . . . .
H18 H 0.2098 0.3492 0.4668 0.022 Uiso 1 1 calc R U . . .
C19 C 0.14515(14) 0.44412(14) 0.71315(9) 0.0173(3) Uani 1 1 d . . . . .
C20 C 0.27197(15) 0.43296(14) 0.77032(9) 0.0198(3) Uani 1 1 d . . . . .
H20 H 0.3392 0.3834 0.7571 0.024 Uiso 1 1 calc R U . . .
C21 C 0.30119(15) 0.49244(14) 0.84549(9) 0.0213(3) Uani 1 1 d . . . . .
H21 H 0.3881 0.4847 0.8833 0.026 Uiso 1 1 calc R U . . .
C22 C 0.20147(16) 0.56479(14) 0.86595(9) 0.0227(3) Uani 1 1 d . . . . .
H22 H 0.2203 0.6063 0.9175 0.027 Uiso 1 1 calc R U . . .
C23 C 0.07356(15) 0.57462(14) 0.80884(9) 0.0204(3) Uani 1 1 d . . . . .
H23 H 0.0055 0.6232 0.8219 0.025 Uiso 1 1 calc R U . . .
C24 C 0.04635(15) 0.51437(14) 0.73422(9) 0.0205(3) Uani 1 1 d . . . . .
H24 H -0.0409 0.5207 0.6966 0.025 Uiso 1 1 calc R U . . .

loop_
_atom_site_aniso_label
_atom_site_aniso_U_11
_atom_site_aniso_U_22
_atom_site_aniso_U_33
_atom_site_aniso_U_23
_atom_site_aniso_U_13
_atom_site_aniso_U_12
S1 0.01551(18) 0.01327(18) 0.02067(19) 0.00049(12) 0.00743(14) 0.00207(12)
N1 0.0153(6) 0.0150(6) 0.0177(6) 0.0015(4) 0.0059(5) 0.0012(4)
N2 0.0165(6) 0.0146(6) 0.0164(6) 0.0006(4) 0.0059(5) 0.0002(4)
C1 0.0133(6) 0.0149(7) 0.0129(6) 0.0021(5) 0.0047(5) 0.0005(5)
C2 0.0164(7) 0.0142(6) 0.0137(6) 0.0008(5) 0.0048(5) -0.0004(5)
C3 0.0174(7) 0.0143(6) 0.0184(7) -0.0008(5) 0.0065(5) 0.0010(5)
C4 0.0144(7) 0.0181(7) 0.0179(7) 0.0013(5) 0.0071(5) 0.0016(5)
C5 0.0142(7) 0.0170(7) 0.0140(6) 0.0017(5) 0.0052(5) -0.0006(5)
C6 0.0154(6) 0.0138(6) 0.0122(6) 0.0013(5) 0.0046(5) -0.0001(5)
C7 0.0174(7) 0.0145(6) 0.0182(7) -0.0035(5) 0.0091(5) -0.0008(5)
C8 0.0212(7) 0.0203(7) 0.0173(7) -0.0007(5) 0.0064(6) -0.0023(6)
C9 0.0197(7) 0.0307(8) 0.0209(7) -0.0057(6) 0.0067(6) -0.0062(6)
C10 0.0250(8) 0.0196(7) 0.0362(9) -0.0101(6) 0.0170(7) -0.0094(6)
C11 0.0295(9) 0.0154(7) 0.0443(10) 0.0026(7) 0.0168(8) -0.0006(6)
C12 0.0199(7) 0.0178(7) 0.0337(8) 0.0019(6) 0.0081(6) 0.0014(6)
C13 0.0123(6) 0.0150(6) 0.0184(7) 0.0016(5) 0.0040(5) 0.0012(5)
C14 0.0139(6) 0.0159(7) 0.0183(7) 0.0017(5) 0.0048(5) 0.0016(5)
C15 0.0151(7) 0.0212(7) 0.0221(7) 0.0015(6) 0.0080(6) -0.0008(5)
C16 0.0145(7) 0.0218(7) 0.0250(7) -0.0012(6) 0.0038(6) -0.0036(6)
C17 0.0190(7) 0.0229(7) 0.0182(7) -0.0038(6) 0.0030(6) -0.0010(6)
C18 0.0173(7) 0.0199(7) 0.0187(7) 0.0009(5) 0.0072(6) 0.0002(5)
C19 0.0177(7) 0.0160(7) 0.0197(7) 0.0018(5) 0.0078(6) -0.0027(5)
C20 0.0177(7) 0.0205(7) 0.0227(7) 0.0026(6) 0.0082(6) -0.0002(6)
C21 0.0210(7) 0.0196(7) 0.0189(7) 0.0038(6) -0.0008(6) -0.0071(6)
C22 0.0308(8) 0.0178(7) 0.0200(7) -0.0020(6) 0.0081(6) -0.0033(6)
C23 0.0217(7) 0.0160(7) 0.0269(8) -0.0032(6) 0.0121(6) 0.0024(6)
C24 0.0187(7) 0.0206(7) 0.0227(7) 0.0017(6) 0.0068(6) 0.0012(6)

loop_
_atom_type_symbol
_atom_type_description
_atom_type_scat_dispersion_real
_atom_type_scat_dispersion_imag
_atom_type_scat_source
C C 0.0181 0.0091 'International Tables Vol C Tables 4.2.6.8 and 6.1.1.4'
H H 0.0000 0.0000 'International Tables Vol C Tables 4.2.6.8 and 6.1.1.4'
N N 0.0311 0.0180 'International Tables Vol C Tables 4.2.6.8 and 6.1.1.4'
S S 0.3331 0.5567 'International Tables Vol C Tables 4.2.6.8 and 6.1.1.4'

loop_
_geom_angle_atom_site_label_1
_geom_angle_atom_site_label_2
_geom_angle_atom_site_label_3
_geom_angle
_geom_angle_site_symmetry_1
_geom_angle_site_symmetry_3
_geom_angle_publ_flag
N1 S1 N2 101.59(6) . . ?
C1 N1 S1 106.04(9) . . ?
C6 N2 S1 106.17(9) . . ?
N1 C1 C2 125.64(12) . . ?
N1 C1 C6 113.41(12) . . ?
C2 C1 C6 120.93(12) . . ?
C1 C2 C7 121.83(12) . . ?
C3 C2 C1 116.13(12) . . ?
C3 C2 C7 122.02(13) . . ?
C2 C3 H3 118.6 . . ?
C2 C3 C4 122.81(13) . . ?
C4 C3 H3 118.6 . . ?
C3 C4 H4 118.4 . . ?
C5 C4 C3 123.12(13) . . ?
C5 C4 H4 118.4 . . ?
C4 C5 C6 115.90(12) . . ?
C4 C5 C13 122.29(12) . . ?
C6 C5 C13 121.79(12) . . ?
N2 C6 C1 112.79(12) . . ?
N2 C6 C5 126.17(12) . . ?
C5 C6 C1 121.04(12) . . ?
C8 C7 C2 121.22(13) . . ?
C8 C7 C12 118.78(13) . . ?
C12 C7 C2 119.99(13) . . ?
C7 C8 H8 119.8 . . ?
C9 C8 C7 120.42(14) . . ?
C9 C8 H8 119.8 . . ?
C8 C9 H9 119.7 . . ?
C8 C9 C10 120.56(15) . . ?
C10 C9 H9 119.7 . . ?
C9 C10 H10 120.3 . . ?
C9 C10 C11 119.39(14) . . ?
C11 C10 H10 120.3 . . ?
C10 C11 H11 119.9 . . ?
C12 C11 C10 120.28(15) . . ?
C12 C11 H11 119.9 . . ?
C7 C12 H12 119.7 . . ?
C11 C12 C7 120.54(15) . . ?
C11 C12 H12 119.7 . . ?
C14 C13 C5 121.98(12) . . ?
C18 C13 C5 118.82(12) . . ?
C18 C13 C14 119.09(13) . . ?
C13 C14 C19 122.55(12) . . ?
C15 C14 C13 118.89(13) . . ?
C15 C14 C19 118.56(12) . . ?
C14 C15 H15 119.3 . . ?
C16 C15 C14 121.41(13) . . ?
C16 C15 H15 119.3 . . ?
C15 C16 H16 120.3 . . ?
C15 C16 C17 119.50(13) . . ?
C17 C16 H16 120.3 . . ?
C16 C17 H17 120.0 . . ?
C18 C17 C16 119.98(13) . . ?
C18 C17 H17 120.0 . . ?
C13 C18 H18 119.4 . . ?
C17 C18 C13 121.13(13) . . ?
C17 C18 H18 119.4 . . ?
C20 C19 C14 121.32(13) . . ?
C24 C19 C14 119.94(13) . . ?
C24 C19 C20 118.73(14) . . ?
C19 C20 H20 119.4 . . ?
C21 C20 C19 121.29(14) . . ?
C21 C20 H20 119.4 . . ?
C20 C21 H21 120.2 . . ?
C20 C21 C22 119.68(14) . . ?
C22 C21 H21 120.2 . . ?
C21 C22 H22 120.5 . . ?
C23 C22 C21 118.98(14) . . ?
C23 C22 H22 120.5 . . ?
C22 C23 H23 119.8 . . ?
C24 C23 C22 120.45(14) . . ?
C24 C23 H23 119.8 . . ?
C19 C24 H24 119.6 . . ?
C23 C24 C19 120.86(14) . . ?
C23 C24 H24 119.6 . . ?

loop_
_geom_bond_atom_site_label_1
_geom_bond_atom_site_label_2
_geom_bond_distance
_geom_bond_site_symmetry_2
_geom_bond_publ_flag
S1 N1 1.6133(12) . ?
S1 N2 1.6174(12) . ?
N1 C1 1.3490(18) . ?
N2 C6 1.3517(18) . ?
C1 C2 1.4291(19) . ?
C1 C6 1.4438(19) . ?
C2 C3 1.3743(19) . ?
C2 C7 1.4845(19) . ?
C3 H3 0.9500 . ?
C3 C4 1.421(2) . ?
C4 H4 0.9500 . ?
C4 C5 1.374(2) . ?
C5 C6 1.4306(19) . ?
C5 C13 1.4912(19) . ?
C7 C8 1.395(2) . ?
C7 C12 1.398(2) . ?
C8 H8 0.9500 . ?
C8 C9 1.387(2) . ?
C9 H9 0.9500 . ?
C9 C10 1.388(2) . ?
C10 H10 0.9500 . ?
C10 C11 1.390(2) . ?
C11 H11 0.9500 . ?
C11 C12 1.388(2) . ?
C12 H12 0.9500 . ?
C13 C14 1.411(2) . ?
C13 C18 1.398(2) . ?
C14 C15 1.400(2) . ?
C14 C19 1.491(2) . ?
C15 H15 0.9500 . ?
C15 C16 1.386(2) . ?
C16 H16 0.9500 . ?
C16 C17 1.392(2) . ?
C17 H17 0.9500 . ?
C17 C18 1.385(2) . ?
C18 H18 0.9500 . ?
C19 C20 1.400(2) . ?
C19 C24 1.395(2) . ?
C20 H20 0.9500 . ?
C20 C21 1.379(2) . ?
C21 H21 0.9500 . ?
C21 C22 1.409(2) . ?
C22 H22 0.9500 . ?
C22 C23 1.407(2) . ?
C23 H23 0.9500 . ?
C23 C24 1.376(2) . ?
C24 H24 0.9500 . ?

loop_
_geom_torsion_atom_site_label_1
_geom_torsion_atom_site_label_2
_geom_torsion_atom_site_label_3
_geom_torsion_atom_site_label_4
_geom_torsion
_geom_torsion_site_symmetry_1
_geom_torsion_site_symmetry_2
_geom_torsion_site_symmetry_3
_geom_torsion_site_symmetry_4
_geom_torsion_publ_flag
S1 N1 C1 C2 -178.22(11) . . . . ?
S1 N1 C1 C6 -0.12(14) . . . . ?
S1 N2 C6 C1 -0.01(14) . . . . ?
S1 N2 C6 C5 -179.12(11) . . . . ?
N1 S1 N2 C6 -0.05(10) . . . . ?
N1 C1 C2 C3 -179.35(13) . . . . ?
N1 C1 C2 C7 2.4(2) . . . . ?
N1 C1 C6 N2 0.09(17) . . . . ?
N1 C1 C6 C5 179.25(12) . . . . ?
N2 S1 N1 C1 0.10(10) . . . . ?
C1 C2 C3 C4 -0.6(2) . . . . ?
C1 C2 C7 C8 -52.54(19) . . . . ?
C1 C2 C7 C12 127.83(15) . . . . ?
C2 C1 C6 N2 178.30(12) . . . . ?
C2 C1 C6 C5 -2.54(19) . . . . ?
C2 C3 C4 C5 -1.8(2) . . . . ?
C2 C7 C8 C9 -178.10(13) . . . . ?
C2 C7 C12 C11 178.83(14) . . . . ?
C3 C2 C7 C8 129.28(15) . . . . ?
C3 C2 C7 C12 -50.3(2) . . . . ?
C3 C4 C5 C6 1.9(2) . . . . ?
C3 C4 C5 C13 -176.55(13) . . . . ?
C4 C5 C6 N2 179.24(13) . . . . ?
C4 C5 C6 C1 0.19(19) . . . . ?
C4 C5 C13 C14 -53.24(19) . . . . ?
C4 C5 C13 C18 122.94(15) . . . . ?
C5 C13 C14 C15 176.09(13) . . . . ?
C5 C13 C14 C19 -4.2(2) . . . . ?
C5 C13 C18 C17 -176.39(13) . . . . ?
C6 C1 C2 C3 2.67(19) . . . . ?
C6 C1 C2 C7 -175.61(12) . . . . ?
C6 C5 C13 C14 128.38(14) . . . . ?
C6 C5 C13 C18 -55.44(18) . . . . ?
C7 C2 C3 C4 177.65(13) . . . . ?
C7 C8 C9 C10 -0.7(2) . . . . ?
C8 C7 C12 C11 -0.8(2) . . . . ?
C8 C9 C10 C11 -0.9(2) . . . . ?
C9 C10 C11 C12 1.6(2) . . . . ?
C10 C11 C12 C7 -0.8(2) . . . . ?
C12 C7 C8 C9 1.5(2) . . . . ?
C13 C5 C6 N2 -2.3(2) . . . . ?
C13 C5 C6 C1 178.67(12) . . . . ?
C13 C14 C15 C16 0.2(2) . . . . ?
C13 C14 C19 C20 -53.7(2) . . . . ?
C13 C14 C19 C24 127.31(15) . . . . ?
C14 C13 C18 C17 -0.1(2) . . . . ?
C14 C15 C16 C17 -0.2(2) . . . . ?
C14 C19 C20 C21 179.33(13) . . . . ?
C14 C19 C24 C23 -179.21(13) . . . . ?
C15 C14 C19 C20 126.02(15) . . . . ?
C15 C14 C19 C24 -53.01(19) . . . . ?
C15 C16 C17 C18 0.0(2) . . . . ?
C16 C17 C18 C13 0.1(2) . . . . ?
C18 C13 C14 C15 -0.1(2) . . . . ?
C18 C13 C14 C19 179.59(13) . . . . ?
C19 C14 C15 C16 -179.47(13) . . . . ?
C19 C20 C21 C22 0.8(2) . . . . ?
C20 C19 C24 C23 1.7(2) . . . . ?
C20 C21 C22 C23 0.0(2) . . . . ?
C21 C22 C23 C24 0.1(2) . . . . ?
C22 C23 C24 C19 -1.0(2) . . . . ?
C24 C19 C20 C21 -1.6(2) . . . . ?
